data_4113783
loop_
_publ_author_name
'Andrei N. Khlobystov'
'Matthew T. Brett'
'Alexander J. Blake'
'Neil R. Champness'
'Peter M. W. Gill'
'Darragh P. O'Neill'
'Simon J. Teat'
'Claire Wilson'
'Martin Schr\"oder'

_publ_contact_author_address
;
  School of Chemistry
  The University of Nottingham
  University Park
  Nottingham  NG7 2RD
  England
;
_publ_contact_author_email A.J.Blake@nottingham.ac.uk
_publ_contact_author_fax '0115 951 3563'
_publ_contact_author_name 'Dr A.J. Blake'
_publ_contact_author_phone '0115 951 3488'
_publ_section_title
;
 Stereoselective Association of Binuclear Metallacycles in Coordination
 Polymers
;
_journal_name_full 'Journal of the American Chemical Society'
_journal_page_first 6753
_journal_page_last 6761
_journal_paper_doi 10.1021/ja029048y
_journal_volume 125
_journal_year 2003
_chemical_formula_moiety 'C36 H26 Cd N6 O7'
_chemical_formula_sum 'C36 H26 Cd N6 O7'
_chemical_formula_weight 767.03
_chemical_name_common 2{Cd(NO3)2*2Pyyne*H2O}
_chemical_name_systematic
; 
 bis{1-(4-ethynylpyridine)-4-(2-pyridyl)phenylene}cadmium(II) 
 bisnitrate monohydrate  
;
_space_group_IT_number 9
_symmetry_cell_setting monoclinic
_symmetry_space_group_name_Hall 'C -2yc'
_symmetry_space_group_name_H-M 'C 1 c 1'
_atom_sites_solution_hydrogens 'water hydrogens from difference map, others placed geometrically'
_atom_sites_solution_primary direct
_atom_sites_solution_secondary 'difference Fourier methods'
_audit_creation_method SHELXL-97
_cell_angle_alpha 90.00
_cell_angle_beta 102.13(3)
_cell_angle_gamma 90.00
_cell_formula_units_Z 4
_cell_length_a 38.754(8)
_cell_length_b 10.189(2)
_cell_length_c 8.4790(17)
_cell_measurement_reflns_used 7004
_cell_measurement_temperature 150(2)
_cell_measurement_theta_max 29.55
_cell_measurement_theta_min 3.2
_cell_volume 3273.3(12)
_computing_cell_refinement 'SAINT version 6.01 (Bruker, 1999)'
_computing_data_collection 'SMART version 5.054 (Bruker, 1998)'
_computing_data_reduction 'SAINT; SHELXTL (Bruker, 1997)'
_computing_molecular_graphics 'SHELXTL/PC version 5.03 (Sheldrick, 1994)'
_computing_publication_material 'SHELXL-97; PLATON (Spek, 2002)'
_computing_structure_refinement 'SHELXL-97 (Sheldrick, 1997)'
_computing_structure_solution 'SHELXS-97 (Sheldrick, 1990)'
_diffrn_ambient_temperature 150(2)
_diffrn_detector_area_resol_mean 8.192
_diffrn_measured_fraction_theta_full 0.891
_diffrn_measured_fraction_theta_max 0.797
_diffrn_measurement_device_type 'Bruker SMART 1K CCD area detector'
_diffrn_measurement_method omega
_diffrn_radiation_monochromator 'silicon (111)'
_diffrn_radiation_source 'Daresbury SRS Station 9.8'
_diffrn_radiation_type synchrotron
_diffrn_radiation_wavelength 0.6892
_diffrn_reflns_av_R_equivalents 0.034
_diffrn_reflns_av_sigmaI/netI 0.066
_diffrn_reflns_limit_h_max 54
_diffrn_reflns_limit_h_min -54
_diffrn_reflns_limit_k_max 6
_diffrn_reflns_limit_k_min -14
_diffrn_reflns_limit_l_max 11
_diffrn_reflns_limit_l_min -9
_diffrn_reflns_number 7674
_diffrn_reflns_theta_full 27.50
_diffrn_reflns_theta_max 30.48
_diffrn_reflns_theta_min 2.07
_diffrn_standards_decay_% none
_diffrn_standards_number 0
_exptl_absorpt_coefficient_mu 0.728
_exptl_absorpt_correction_T_max 1.000
_exptl_absorpt_correction_T_min 0.817
_exptl_absorpt_correction_type multi-scan
_exptl_absorpt_process_details 'SADABS (Sheldrick, 1996)'
_exptl_crystal_colour colourless
_exptl_crystal_density_diffrn 1.556
_exptl_crystal_description plate
_exptl_crystal_F_000 1552
_exptl_crystal_size_max 0.05
_exptl_crystal_size_mid 0.05
_exptl_crystal_size_min 0.01
_refine_diff_density_max 1.84
_refine_diff_density_min -0.73
_refine_diff_density_rms 0.10
_refine_ls_abs_structure_details 'Flack H D (1983), Acta Cryst. A39, 876-881'
_refine_ls_abs_structure_Flack 0.16(3)
_refine_ls_extinction_method none
_refine_ls_goodness_of_fit_ref 1.028
_refine_ls_hydrogen_treatment 'riding model'
_refine_ls_matrix_type full
_refine_ls_number_parameters 458
_refine_ls_number_reflns 6655
_refine_ls_number_restraints 161
_refine_ls_restrained_S_all 1.019
_refine_ls_R_factor_all 0.0525
_refine_ls_R_factor_gt 0.0414
_refine_ls_shift/su_max 0.002
_refine_ls_shift/su_mean 0.000
_refine_ls_structure_factor_coef Fsqd
_refine_ls_weighting_details 'calc w=1/[\s^2^(Fo^2^)+(0.07P)^2^] where P=(Fo^2^+2Fc^2^)/3'
_refine_ls_weighting_scheme calc
_refine_ls_wR_factor_gt 0.1073
_refine_ls_wR_factor_ref 0.1104
_reflns_number_gt 6102
_reflns_number_total 6655
_reflns_threshold_expression >2sigma(I)
_cod_data_source_file ja029048ysi20021022_034217_9.cif
_cod_data_source_block (9)
_cod_depositor_comments
;
The following automatic conversions were performed:

'_atom_sites_solution_primary' value 'direct methods' was changed to
'direct'.

Automatic conversion script
Id: cif_fix_values 6452 2018-10-05 10:23:21Z andrius 
;
_cod_original_cell_volume 3273.3(11)
_cod_database_code 4113783

loop_
_symmetry_equiv_pos_as_xyz
'x, y, z'
'x, -y, z+1/2'
'x+1/2, y+1/2, z'
'x+1/2, -y+1/2, z+1/2'

loop_
_atom_site_label
_atom_site_type_symbol
_atom_site_fract_x
_atom_site_fract_y
_atom_site_fract_z
_atom_site_U_iso_or_equiv
_atom_site_adp_type
_atom_site_occupancy
_atom_site_symmetry_multiplicity
_atom_site_calc_flag
_atom_site_refinement_flags
Cd1 Cd 0.737470(15) 1.34094(2) 0.07905(4) 0.01941(8) Uani 1 1 d DU
N1' N 0.67644(16) 1.3669(5) 0.0540(7) 0.0277(11) Uani 1 1 d DU
N1 N 0.79628(15) 1.3741(5) 0.0641(6) 0.0247(10) Uani 1 1 d DU
N10' N 0.74507(11) 1.0673(4) 0.2052(5) 0.0263(8) Uani 1 1 d DU
N20 N 1.09701(15) 1.2852(6) -0.0693(8) 0.0558(15) Uani 1 1 d DU
N20' N 0.36900(12) 1.2861(4) -0.0127(6) 0.0360(10) Uani 1 1 d DU
N21 N 0.73611(9) 1.3632(3) 0.4537(5) 0.0223(8) Uani 1 1 d DU
O1W O 0.72287(9) 1.2577(3) -0.1746(4) 0.0231(6) Uani 1 1 d DU
H1WA H 0.7254(17) 1.1772(16) -0.199(3) 0.035 Uiso 1 1 d D
H1WB H 0.7215(16) 1.297(3) -0.2641(18) 0.035 Uiso 1 1 d D
O11' O 0.76761(9) 1.1555(3) 0.1885(5) 0.0310(8) Uani 1 1 d DU
O12' O 0.75580(11) 0.9704(3) 0.2872(5) 0.0393(9) Uani 1 1 d DU
O13' O 0.71431(10) 1.0836(4) 0.1385(6) 0.0418(9) Uani 1 1 d DU
O21 O 0.74242(11) 1.4312(3) 0.3399(5) 0.0317(8) Uani 1 1 d DU
O22 O 0.73694(16) 1.4194(2) 0.5876(7) 0.0305(7) Uani 1 1 d DU
O23 O 0.72941(13) 1.2466(3) 0.4381(5) 0.0456(11) Uani 1 1 d DU
C2 C 0.81180(12) 1.2838(4) -0.0162(5) 0.0267(9) Uani 1 1 d DU
H2A H 0.7974 1.2171 -0.0746 0.032 Uiso 1 1 calc R
C2' C 0.65489(13) 1.2746(5) -0.0216(5) 0.0294(10) Uani 1 1 d DU
H2'A H 0.6648 1.2039 -0.0701 0.035 Uiso 1 1 calc R
C3 C 0.84743(13) 1.2837(4) -0.0178(6) 0.0298(10) Uani 1 1 d DU
H3A H 0.8570 1.2181 -0.0760 0.036 Uiso 1 1 calc R
C3' C 0.61875(13) 1.2764(5) -0.0329(6) 0.0325(11) Uani 1 1 d DU
H3'A H 0.6043 1.2085 -0.0886 0.039 Uiso 1 1 calc R
C4 C 0.86936(18) 1.3811(6) 0.0671(7) 0.0268(12) Uani 1 1 d DU
C4' C 0.60365(19) 1.3796(8) 0.0386(8) 0.0339(14) Uani 1 1 d DU
C5 C 0.85338(14) 1.4741(5) 0.1507(8) 0.0336(11) Uani 1 1 d DU
H5A H 0.8671 1.5418 0.2104 0.040 Uiso 1 1 calc R
C5' C 0.62639(16) 1.4768(5) 0.1170(8) 0.0373(12) Uani 1 1 d DU
H5'A H 0.6173 1.5489 0.1664 0.045 Uiso 1 1 calc R
C6 C 0.81771(13) 1.4666(5) 0.1454(7) 0.0287(10) Uani 1 1 d DU
H6A H 0.8075 1.5308 0.2029 0.034 Uiso 1 1 calc R
C6' C 0.66212(14) 1.4676(5) 0.1226(7) 0.0328(11) Uani 1 1 d DU
H6'A H 0.6772 1.5344 0.1764 0.039 Uiso 1 1 calc R
C7' C 0.5661(2) 1.3807(9) 0.0361(9) 0.0397(16) Uani 1 1 d U
C7 C 0.90627(19) 1.3830(7) 0.0682(9) 0.0342(13) Uani 1 1 d U
C8' C 0.5352(2) 1.3817(8) 0.0406(8) 0.0339(14) Uani 1 1 d U
C8 C 0.93617(19) 1.3792(7) 0.0602(9) 0.0322(14) Uani 1 1 d U
C9' C 0.49883(19) 1.3816(8) 0.0530(7) 0.0348(14) Uani 1 1 d DU
C9 C 0.97359(19) 1.3731(6) 0.0566(8) 0.0319(13) Uani 1 1 d DU
C10' C 0.48518(14) 1.4817(5) 0.1339(6) 0.0341(11) Uani 1 1 d DU
H10A H 0.5002 1.5507 0.1828 0.041 Uiso 1 1 calc R
C10 C 0.99767(15) 1.4597(5) 0.1471(7) 0.0406(13) Uani 1 1 d DU
H10B H 0.9897 1.5228 0.2139 0.049 Uiso 1 1 calc R
C11' C 0.45004(13) 1.4813(5) 0.1437(6) 0.0316(10) Uani 1 1 d DU
H11A H 0.4413 1.5502 0.1998 0.038 Uiso 1 1 calc R
C11 C 1.03335(15) 1.4553(5) 0.1412(8) 0.0409(14) Uani 1 1 d DU
H11B H 1.0494 1.5153 0.2037 0.049 Uiso 1 1 calc R
C12' C 0.42692(18) 1.3814(7) 0.0725(7) 0.0259(12) Uani 1 1 d DU
C12 C 1.04562(19) 1.3640(6) 0.0450(8) 0.0291(13) Uani 1 1 d DU
C13 C 1.02208(14) 1.2780(5) -0.0453(7) 0.0327(11) Uani 1 1 d DU
H13A H 1.0302 1.2156 -0.1123 0.039 Uiso 1 1 calc R
C13' C 0.44140(14) 1.2785(5) -0.0083(7) 0.0349(11) Uani 1 1 d DU
H13B H 0.4267 1.2083 -0.0560 0.042 Uiso 1 1 calc R
C14 C 0.98647(14) 1.2813(5) -0.0399(7) 0.0354(11) Uani 1 1 d DU
H14A H 0.9707 1.2205 -0.1025 0.043 Uiso 1 1 calc R
C14' C 0.47659(15) 1.2805(5) -0.0177(7) 0.0358(11) Uani 1 1 d DU
H14B H 0.4858 1.2121 -0.0730 0.043 Uiso 1 1 calc R
C15' C 0.38923(19) 1.3810(6) 0.0807(7) 0.0284(12) Uani 1 1 d DU
C15 C 1.08464(19) 1.3624(6) 0.0389(8) 0.0312(14) Uani 1 1 d DU
C16' C 0.37414(13) 1.4707(4) 0.1698(6) 0.0310(10) Uani 1 1 d DU
H16A H 0.3885 1.5351 0.2330 0.037 Uiso 1 1 calc R
C16 C 1.10576(14) 1.4418(5) 0.1395(7) 0.0332(11) Uani 1 1 d DU
H16B H 1.0969 1.4945 0.2146 0.040 Uiso 1 1 calc R
C17' C 0.33834(14) 1.4667(5) 0.1670(7) 0.0339(11) Uani 1 1 d DU
H17A H 0.3281 1.5279 0.2282 0.041 Uiso 1 1 calc R
C17 C 1.14052(15) 1.4457(5) 0.1322(7) 0.0402(13) Uani 1 1 d DU
H17B H 1.1557 1.5025 0.2040 0.048 Uiso 1 1 calc R
C18' C 0.3176(2) 1.3729(7) 0.0746(9) 0.0362(16) Uani 1 1 d DU
H18A H 0.2929 1.3678 0.0702 0.043 Uiso 1 1 calc R
C18 C 1.15474(18) 1.3719(6) 0.0266(9) 0.0330(14) Uani 1 1 d DU
H18B H 1.1791 1.3769 0.0252 0.040 Uiso 1 1 calc R
C19 C 1.13262(17) 1.2909(6) -0.0763(9) 0.0478(15) Uani 1 1 d DU
H19A H 1.1414 1.2389 -0.1522 0.057 Uiso 1 1 calc R
C19' C 0.33441(14) 1.2856(5) -0.0124(7) 0.0377(12) Uani 1 1 d DU
H19B H 0.3202 1.2211 -0.0761 0.045 Uiso 1 1 calc R

loop_
_atom_site_aniso_label
_atom_site_aniso_U_11
_atom_site_aniso_U_22
_atom_site_aniso_U_33
_atom_site_aniso_U_23
_atom_site_aniso_U_13
_atom_site_aniso_U_12
Cd1 0.01945(12) 0.02018(11) 0.01859(14) -0.00126(17) 0.00402(9) 0.00051(18)
N1' 0.021(2) 0.032(2) 0.029(3) -0.0051(18) 0.003(2) 0.0041(16)
N1 0.027(2) 0.0205(18) 0.026(3) 0.0002(16) 0.005(2) -0.0023(15)
N10' 0.030(2) 0.0235(16) 0.026(2) 0.0003(15) 0.0081(18) -0.0004(13)
N20 0.035(3) 0.059(3) 0.072(5) -0.016(3) 0.007(3) -0.005(2)
N20' 0.026(2) 0.037(2) 0.043(3) -0.0041(18) 0.003(2) 0.0028(16)
N21 0.027(2) 0.0209(16) 0.020(2) -0.0002(13) 0.0068(17) 0.0002(12)
O1W 0.0274(16) 0.0265(14) 0.0156(16) 0.0000(11) 0.0050(13) 0.0021(11)
O11' 0.0232(17) 0.0292(16) 0.042(2) 0.0071(13) 0.0101(16) -0.0022(12)
O12' 0.038(2) 0.0298(17) 0.048(3) 0.0115(16) 0.0032(18) -0.0036(14)
O13' 0.025(2) 0.048(2) 0.047(3) -0.0022(17) -0.0051(18) -0.0049(15)
O21 0.051(2) 0.0278(16) 0.0159(18) 0.0016(12) 0.0061(16) -0.0041(14)
O22 0.0539(19) 0.0202(11) 0.0212(17) -0.003(2) 0.0165(14) -0.008(2)
O23 0.080(3) 0.0273(16) 0.041(2) -0.0139(16) 0.037(2) -0.0207(18)
C2 0.025(2) 0.026(2) 0.031(3) -0.0001(17) 0.009(2) 0.0001(15)
C2' 0.025(2) 0.036(2) 0.027(3) -0.0065(18) 0.005(2) 0.0040(16)
C3 0.030(2) 0.029(2) 0.033(3) -0.0035(18) 0.012(2) -0.0017(16)
C3' 0.022(2) 0.041(3) 0.034(3) -0.003(2) 0.005(2) -0.0023(17)
C4 0.027(3) 0.032(2) 0.024(3) 0.004(2) 0.009(2) -0.0034(17)
C4' 0.026(3) 0.053(3) 0.024(4) 0.007(3) 0.009(3) 0.009(2)
C5 0.029(2) 0.031(2) 0.039(3) -0.004(2) 0.004(2) -0.0091(18)
C5' 0.038(3) 0.040(3) 0.036(4) -0.006(2) 0.012(3) 0.006(2)
C6 0.027(2) 0.029(2) 0.031(3) -0.0063(18) 0.007(2) -0.0009(16)
C6' 0.028(2) 0.037(2) 0.036(3) -0.006(2) 0.011(2) 0.0031(18)
C7' 0.031(3) 0.055(3) 0.035(4) 0.003(3) 0.009(3) 0.009(2)
C7 0.035(3) 0.033(2) 0.033(4) 0.006(3) 0.005(3) -0.004(2)
C8' 0.030(3) 0.045(3) 0.024(4) 0.005(3) 0.000(3) 0.007(2)
C8 0.030(3) 0.033(2) 0.033(4) 0.002(3) 0.006(3) 0.0005(19)
C9' 0.030(3) 0.050(3) 0.025(4) 0.009(2) 0.006(3) 0.006(2)
C9 0.027(3) 0.035(3) 0.033(4) 0.002(2) 0.005(3) -0.0034(19)
C10' 0.025(2) 0.040(3) 0.037(4) -0.001(2) 0.005(2) 0.0008(18)
C10 0.032(3) 0.043(3) 0.049(4) -0.012(2) 0.014(3) -0.005(2)
C11' 0.028(2) 0.033(2) 0.034(3) -0.003(2) 0.008(2) 0.0006(17)
C11 0.029(3) 0.042(3) 0.051(4) -0.012(2) 0.006(3) -0.009(2)
C12' 0.021(3) 0.031(2) 0.025(3) 0.005(2) 0.002(2) 0.0069(19)
C12 0.026(3) 0.029(3) 0.031(4) 0.003(2) 0.003(3) -0.0017(18)
C13 0.029(3) 0.031(2) 0.037(3) -0.0031(19) 0.004(2) -0.0015(16)
C13' 0.031(3) 0.036(3) 0.038(3) -0.003(2) 0.009(2) 0.0068(18)
C14 0.027(3) 0.035(3) 0.043(4) -0.005(2) 0.005(2) -0.0058(18)
C14' 0.033(3) 0.038(3) 0.037(3) -0.003(2) 0.009(2) 0.0114(18)
C15' 0.027(3) 0.030(2) 0.029(3) 0.004(2) 0.007(2) 0.003(2)
C15 0.022(3) 0.031(3) 0.039(4) 0.008(2) 0.004(3) 0.0004(18)
C16' 0.027(2) 0.032(2) 0.034(3) -0.0011(19) 0.006(2) 0.0021(17)
C16 0.027(3) 0.044(3) 0.031(3) -0.009(2) 0.012(2) -0.0024(18)
C17' 0.026(3) 0.037(2) 0.039(3) 0.002(2) 0.007(2) 0.0022(18)
C17 0.031(3) 0.049(3) 0.041(4) -0.008(2) 0.009(3) -0.005(2)
C18' 0.032(3) 0.042(3) 0.032(4) 0.004(2) 0.002(3) 0.009(2)
C18 0.020(3) 0.038(3) 0.040(4) 0.008(2) 0.003(3) 0.0041(18)
C19 0.039(3) 0.052(3) 0.050(4) -0.013(3) 0.006(3) -0.002(2)
C19' 0.027(3) 0.044(3) 0.041(4) -0.003(2) 0.006(2) 0.001(2)

loop_
_atom_type_symbol
_atom_type_description
_atom_type_scat_dispersion_real
_atom_type_scat_dispersion_imag
_atom_type_scat_source
C C 0.0033 0.0016 'International Tables Vol C Tables 4.2.6.8 and 6.1.1.4'
H H 0.0000 0.0000 'International Tables Vol C Tables 4.2.6.8 and 6.1.1.4'
N N 0.0061 0.0033 'International Tables Vol C Tables 4.2.6.8 and 6.1.1.4'
O O 0.0106 0.0060 'International Tables Vol C Tables 4.2.6.8 and 6.1.1.4'
Cd Cd -0.8075 1.2024 'International Tables Vol C Tables 4.2.6.8 and 6.1.1.4'

loop_
_geom_angle_atom_site_label_1
_geom_angle_atom_site_label_2
_geom_angle_atom_site_label_3
_geom_angle
_geom_angle_site_symmetry_3
_geom_angle_publ_flag
O1W Cd1 O11' 94.55(13) . y
O1W Cd1 N1 93.12(15) . y
O11' Cd1 N1 73.94(14) . y
O1W Cd1 N1' 84.88(16) . y
O11' Cd1 N1' 122.94(15) . y
N1 Cd1 N1' 163.09(13) . y
O1W Cd1 O21 170.44(13) . y
O11' Cd1 O21 90.43(14) . y
N1 Cd1 O21 96.10(16) . y
N1' Cd1 O21 85.57(17) . y
O1W Cd1 O22 113.55(15) 2_584 y
O11' Cd1 O22 144.29(18) 2_584 y
N1 Cd1 O22 82.60(18) 2_584 y
N1' Cd1 O22 82.83(19) 2_584 y
O21 Cd1 O22 65.36(15) 2_584 y
C2' N1' C6' 118.1(5) . ?
C2' N1' Cd1 118.9(4) . ?
C6' N1' Cd1 122.9(4) . ?
C6 N1 C2 116.1(5) . ?
C6 N1 Cd1 125.3(4) . ?
C2 N1 Cd1 118.0(4) . ?
O13' N10' O12' 123.6(4) . ?
O13' N10' O11' 118.4(4) . ?
O12' N10' O11' 117.9(4) . ?
C15 N20 C19 119.6(6) . ?
C19' N20' C15' 116.6(5) . ?
O23 N21 O21 121.8(4) . ?
O23 N21 O22 120.2(4) . ?
O21 N21 O22 117.9(4) . ?
N10' O11' Cd1 108.6(3) . ?
N21 O21 Cd1 121.0(3) . ?
N21 O22 Cd1 115.1(3) 2_585 ?
N1 C2 C3 123.6(5) . ?
N1' C2' C3' 123.2(5) . ?
C2 C3 C4 119.5(5) . ?
C2' C3' C4' 119.3(5) . ?
C5 C4 C3 116.9(5) . ?
C5 C4 C7 122.4(6) . ?
C3 C4 C7 120.7(6) . ?
C5' C4' C3' 117.3(6) . ?
C5' C4' C7' 122.1(7) . ?
C3' C4' C7' 120.5(7) . ?
C6 C5 C4 119.6(5) . ?
C6' C5' C4' 119.8(5) . ?
N1 C6 C5 124.3(5) . ?
N1' C6' C5' 122.4(5) . ?
C8' C7' C4' 177.4(8) . ?
C8 C7 C4 175.6(8) . ?
C7' C8' C9' 177.6(8) . ?
C7 C8 C9 177.9(8) . ?
C10' C9' C14' 119.2(6) . ?
C10' C9' C8' 121.1(7) . ?
C14' C9' C8' 119.7(7) . ?
C10 C9 C14 117.7(6) . ?
C10 C9 C8 121.0(6) . ?
C14 C9 C8 121.2(6) . ?
C11' C10' C9' 120.5(6) . ?
C9 C10 C11 120.9(6) . ?
C10' C11' C12' 121.6(5) . ?
C12 C11 C10 120.6(6) . ?
C11' C12' C13' 117.2(5) . ?
C11' C12' C15' 122.0(6) . ?
C13' C12' C15' 120.8(6) . ?
C13 C12 C11 119.1(6) . ?
C13 C12 C15 121.4(6) . ?
C11 C12 C15 119.5(6) . ?
C12 C13 C14 120.9(5) . ?
C14' C13' C12' 120.5(5) . ?
C13 C14 C9 120.8(5) . ?
C13' C14' C9' 120.9(5) . ?
N20' C15' C16' 121.2(6) . ?
N20' C15' C12' 115.0(6) . ?
C16' C15' C12' 123.8(7) . ?
C16 C15 N20 121.7(6) . ?
C16 C15 C12 117.1(6) . ?
N20 C15 C12 121.2(6) . ?
C17' C16' C15' 120.4(5) . ?
C15 C16 C17 118.1(5) . ?
C18' C17' C16' 119.5(5) . ?
C16 C17 C18 123.5(6) . ?
C17' C18' C19' 117.2(7) . ?
C19 C18 C17 117.7(6) . ?
C18 C19 N20 119.4(6) . ?
N20' C19' C18' 125.1(6) . ?

loop_
_geom_bond_atom_site_label_1
_geom_bond_atom_site_label_2
_geom_bond_distance
_geom_bond_site_symmetry_2
_geom_bond_publ_flag
Cd1 O1W 2.271(3) . y
Cd1 O11' 2.311(3) . y
Cd1 N1 2.334(6) . y
Cd1 N1' 2.345(6) . y
Cd1 O21 2.366(4) . y
Cd1 O22 2.443(3) 2_584 y
N1' C2' 1.330(8) . ?
N1' C6' 1.354(7) . ?
N1 C6 1.346(7) . ?
N1 C2 1.358(7) . ?
N10' O13' 1.219(6) . ?
N10' O12' 1.228(5) . ?
N10' O11' 1.282(5) . ?
N20 C15 1.369(9) . ?
N20 C19 1.395(8) . ?
N20' C19' 1.341(7) . ?
N20' C15' 1.384(9) . ?
N21 O23 1.218(5) . ?
N21 O21 1.253(5) . ?
N21 O22 1.266(6) . ?
O22 Cd1 2.443(3) 2_585 ?
C2 C3 1.384(7) . ?
C2' C3' 1.383(7) . ?
C3 C4 1.403(8) . ?
C3' C4' 1.402(9) . ?
C4 C5 1.403(8) . ?
C4 C7 1.429(9) . ?
C4' C5' 1.398(10) . ?
C4' C7' 1.450(10) . ?
C5 C6 1.376(7) . ?
C5' C6' 1.378(7) . ?
C7' C8' 1.209(10) . ?
C7 C8 1.176(10) . ?
C8' C9' 1.434(10) . ?
C8 C9 1.458(10) . ?
C9' C10' 1.394(9) . ?
C9' C14' 1.395(10) . ?
C9 C10 1.392(8) . ?
C9 C14 1.402(9) . ?
C10' C11' 1.382(7) . ?
C10 C11 1.395(8) . ?
C11' C12' 1.405(9) . ?
C11 C12 1.386(9) . ?
C12' C13' 1.430(8) . ?
C12' C15' 1.477(10) . ?
C12 C13 1.376(8) . ?
C12 C15 1.524(11) . ?
C13 C14 1.391(7) . ?
C13' C14' 1.383(7) . ?
C15' C16' 1.390(8) . ?
C15 C16 1.326(8) . ?
C16' C17' 1.383(7) . ?
C16 C17 1.362(7) . ?
C17' C18' 1.382(10) . ?
C17 C18 1.370(9) . ?
C18' C19' 1.401(9) . ?
C18 C19 1.365(10) . ?
